data_1506796
loop_
_publ_author_name
'Phillips, Tim'
'Haq, Ihtshamul'
'Meijer, Anthony J. H. M.'
'Adams, Harry'
'Soutar, Ian'
'Swanson, Linda'
'Sykes, Matthew J.'
'Thomas, Jim A.'

_publ_section_title
;
 DNA binding of an organic dppz-based intercalator.
;
_journal_issue 43
_journal_name_full Biochemistry
_journal_page_first 13657
_journal_page_last 13665
_journal_paper_doi 10.1021/bi049146r
_journal_volume 43
_journal_year 2004
_chemical_formula_sum 'C21 H17 F12 N5 O2 P2'
_chemical_formula_weight 661.34
_chemical_name_systematic
; 
 ? 
;
_space_group_IT_number 2
_symmetry_cell_setting triclinic
_symmetry_space_group_name_Hall '-P 1'
_symmetry_space_group_name_H-M 'P -1'
_atom_sites_solution_hydrogens geom
_atom_sites_solution_primary direct
_atom_sites_solution_secondary difmap
_audit_creation_method SHELXL-97
_cell_angle_alpha 93.354(3)
_cell_angle_beta 100.455(3)
_cell_angle_gamma 119.018(2)
_cell_formula_units_Z 6
_cell_length_a 13.4948(19)
_cell_length_b 13.8511(19)
_cell_length_c 23.133(3)
_cell_measurement_reflns_used 3833
_cell_measurement_temperature 150(2)
_cell_measurement_theta_max 46.001
_cell_measurement_theta_min 4.432
_cell_volume 3664.0(9)
_computing_cell_refinement 'Bruker SMART'
_computing_data_collection 'Bruker SMART'
_computing_data_reduction 'Bruker SHELXTL'
_computing_molecular_graphics 'Bruker SHELXTL'
_computing_publication_material 'Bruker SHELXTL'
_computing_structure_refinement 'SHELXL-97 (Sheldrick, 1997)'
_computing_structure_solution 'SHELXS-97 (Sheldrick, 1990)'
_diffrn_ambient_temperature 150(2)
_diffrn_measured_fraction_theta_full 0.996
_diffrn_measured_fraction_theta_max 0.996
_diffrn_measurement_device_type 'CCD area detector'
_diffrn_measurement_method 'phi and omega scans'
_diffrn_radiation_monochromator graphite
_diffrn_radiation_source 'fine-focus sealed tube'
_diffrn_radiation_type MoK\a
_diffrn_radiation_wavelength 0.71073
_diffrn_reflns_av_R_equivalents 0.0656
_diffrn_reflns_av_sigmaI/netI 0.1035
_diffrn_reflns_limit_h_max 14
_diffrn_reflns_limit_h_min -14
_diffrn_reflns_limit_k_max 14
_diffrn_reflns_limit_k_min -15
_diffrn_reflns_limit_l_max 25
_diffrn_reflns_limit_l_min -25
_diffrn_reflns_number 19845
_diffrn_reflns_theta_full 23.27
_diffrn_reflns_theta_max 23.27
_diffrn_reflns_theta_min 0.91
_exptl_absorpt_coefficient_mu 0.303
_exptl_absorpt_correction_T_max 0.9703
_exptl_absorpt_correction_T_min 0.8755
_exptl_absorpt_correction_type multi-scan
_exptl_absorpt_process_details SADABS
_exptl_crystal_colour COLOURLESS
_exptl_crystal_density_diffrn 1.798
_exptl_crystal_density_method 'not measured'
_exptl_crystal_description PLATE
_exptl_crystal_F_000 1992
_exptl_crystal_size_max 0.45
_exptl_crystal_size_mid 0.43
_exptl_crystal_size_min 0.10
_refine_diff_density_max 1.516
_refine_diff_density_min -0.983
_refine_diff_density_rms 0.119
_refine_ls_extinction_method none
_refine_ls_goodness_of_fit_ref 1.065
_refine_ls_hydrogen_treatment mixed
_refine_ls_matrix_type full
_refine_ls_number_parameters 1093
_refine_ls_number_reflns 10483
_refine_ls_number_restraints 62
_refine_ls_restrained_S_all 1.070
_refine_ls_R_factor_all 0.1555
_refine_ls_R_factor_gt 0.0919
_refine_ls_shift/su_max 0.000
_refine_ls_shift/su_mean 0.000
_refine_ls_structure_factor_coef Fsqd
_refine_ls_weighting_details 'calc w=1/[\s^2^(Fo^2^)+(0.1730P)^2^+0.0000P] where P=(Fo^2^+2Fc^2^)/3'
_refine_ls_weighting_scheme calc
_refine_ls_wR_factor_gt 0.2502
_refine_ls_wR_factor_ref 0.2958
_reflns_number_gt 5689
_reflns_number_total 10483
_reflns_threshold_expression >2sigma(I)
_cod_data_source_file bi049146rsi20040428_100745.cif
_cod_data_source_block iaj159m
_cod_depositor_comments
;
The following automatic conversions were performed:

'_symmetry_cell_setting' value 'Triclinic' changed to 'triclinic'
according to /home/saulius/struct/CIF-dictionaries/cif_core.dic
dictionary named 'cif_core.dic' version 2.4.1 from 2010-06-29.

Automatic conversion script
Id: cif_fix_values 1715 2011-07-08 13:25:40Z adriana 
;
_cod_original_sg_symbol_H-M P-1
_cod_database_code 1506796

loop_
_symmetry_equiv_pos_as_xyz
'x, y, z'
'-x, -y, -z'

loop_
_atom_site_label
_atom_site_type_symbol
_atom_site_fract_x
_atom_site_fract_y
_atom_site_fract_z
_atom_site_U_iso_or_equiv
_atom_site_adp_type
_atom_site_occupancy
_atom_site_symmetry_multiplicity
_atom_site_calc_flag
_atom_site_refinement_flags
_atom_site_disorder_assembly
_atom_site_disorder_group
P1 P 0.91598(17) 0.05942(18) 0.14177(10) 0.0309(6) Uani 1 1 d . . .
P2 P 0.18935(17) 0.17640(17) 0.36920(9) 0.0276(5) Uani 1 1 d . . .
P3 P 0.42946(19) 0.85424(19) 0.21882(11) 0.0389(6) Uani 1 1 d . . .
P4 P 0.86014(16) 0.56228(17) 0.29481(10) 0.0390(6) Uani 1 1 d D . .
P5 P 0.8221(2) 0.1208(2) 0.47521(10) 0.0426(6) Uani 1 1 d . . .
P6 P 0.4117(3) 0.6978(3) 0.42803(12) 0.0669(9) Uani 1 1 d . . .
C1 C 0.1452(8) 0.8437(7) 0.2981(5) 0.047(2) Uani 1 1 d . A .
H1 H 0.1091 0.7860 0.3203 0.056 Uiso 1 1 calc R . .
C2 C 0.0858(8) 0.8383(8) 0.2423(5) 0.054(3) Uani 1 1 d . . .
H2 H 0.0086 0.7776 0.2263 0.065 Uiso 1 1 calc R . .
C3 C 0.1363(7) 0.9188(7) 0.2099(4) 0.043(2) Uani 1 1 d . . .
H3 H 0.0950 0.9142 0.1710 0.052 Uiso 1 1 calc R . .
C4 C 0.2503(6) 1.0101(6) 0.2337(4) 0.0294(19) Uani 1 1 d . . .
C5 C 0.3092(6) 1.0988(6) 0.2005(4) 0.0294(19) Uani 1 1 d . . .
C6 C 0.3098(7) 1.1692(7) 0.1139(4) 0.036(2) Uani 1 1 d . . .
C7 C 0.2564(9) 1.1653(8) 0.0546(4) 0.047(2) Uani 1 1 d . . .
H7 H 0.1788 1.1069 0.0368 0.056 Uiso 1 1 calc R . .
C8 C 0.3145(11) 1.2432(10) 0.0235(4) 0.061(3) Uani 1 1 d . . .
H8 H 0.2782 1.2388 -0.0165 0.073 Uiso 1 1 calc R . .
C9 C 0.4304(11) 1.3332(9) 0.0492(5) 0.061(3) Uani 1 1 d . . .
H9 H 0.4705 1.3863 0.0255 0.073 Uiso 1 1 calc R . .
C10 C 0.4840(9) 1.3443(8) 0.1064(4) 0.051(3) Uani 1 1 d . . .
H10 H 0.5601 1.4060 0.1235 0.062 Uiso 1 1 calc R . .
C11 C 0.4247(8) 1.2620(7) 0.1406(4) 0.036(2) Uani 1 1 d . . .
C12 C 0.4209(6) 1.1889(6) 0.2266(3) 0.0232(17) Uani 1 1 d . . .
C13 C 0.4786(6) 1.1940(6) 0.2881(3) 0.0274(19) Uani 1 1 d . . .
C14 C 0.5885(6) 1.2836(6) 0.3160(4) 0.0309(19) Uani 1 1 d . . .
H14 H 0.6275 1.3439 0.2958 0.037 Uiso 1 1 calc R . .
C15 C 0.6402(7) 1.2843(7) 0.3731(4) 0.042(2) Uani 1 1 d . . .
H15 H 0.7136 1.3467 0.3934 0.050 Uiso 1 1 calc R . .
C16 C 0.5847(7) 1.1942(7) 0.4004(4) 0.036(2) Uani 1 1 d . A .
H16 H 0.6219 1.1932 0.4392 0.043 Uiso 1 1 calc R . .
C17 C 0.4246(6) 1.1060(6) 0.3182(3) 0.0260(18) Uani 1 1 d . A .
C18 C 0.3059(6) 1.0126(6) 0.2905(3) 0.0263(18) Uani 1 1 d . A .
C19 C 0.3303(19) 0.9187(17) 0.3731(9) 0.045(3) Uiso 0.351(15) 1 d PDU A 1
H19A H 0.2815 0.8666 0.3971 0.054 Uiso 0.351(15) 1 calc PR A 1
H19B H 0.3740 0.8868 0.3578 0.054 Uiso 0.351(15) 1 calc PR A 1
C19' C 0.3024(8) 0.9452(13) 0.3870(4) 0.046(3) Uiso 0.649(15) 1 d PDU A 2
H19C H 0.2825 0.9938 0.4095 0.055 Uiso 0.649(15) 1 calc PR A 2
H19D H 0.2707 0.8723 0.4012 0.055 Uiso 0.649(15) 1 calc PR A 2
C20 C 0.414(2) 1.0278(14) 0.4116(8) 0.045(3) Uiso 0.351(15) 1 d PDU A 1
H20A H 0.4683 1.0195 0.4430 0.054 Uiso 0.351(15) 1 calc PR A 1
H20B H 0.3714 1.0563 0.4312 0.054 Uiso 0.351(15) 1 calc PR A 1
C20' C 0.4299(9) 0.9985(9) 0.3957(7) 0.045(3) Uiso 0.649(15) 1 d PDU A 2
H20C H 0.4483 0.9477 0.3741 0.054 Uiso 0.649(15) 1 calc PR A 2
H20D H 0.4665 1.0110 0.4387 0.054 Uiso 0.649(15) 1 calc PR A 2
C21 C 0.8734(7) 0.9182(7) 0.3547(4) 0.035(2) Uani 1 1 d . . .
H21 H 0.9425 0.9808 0.3788 0.041 Uiso 1 1 calc R . .
C22 C 0.8386(6) 0.9208(6) 0.2952(3) 0.0304(19) Uani 1 1 d . . .
H22 H 0.8837 0.9834 0.2777 0.036 Uiso 1 1 calc R . .
C23 C 0.7369(6) 0.8304(6) 0.2620(3) 0.0270(18) Uani 1 1 d . . .
H23 H 0.7087 0.8322 0.2216 0.032 Uiso 1 1 calc R . .
C24 C 0.6743(6) 0.7361(6) 0.2865(3) 0.0235(18) Uani 1 1 d . . .
C25 C 0.5632(6) 0.6377(6) 0.2517(3) 0.0244(18) Uani 1 1 d . . .
C26 C 0.4230(6) 0.5515(6) 0.1651(3) 0.0250(18) Uani 1 1 d . . .
C27 C 0.3782(7) 0.5472(7) 0.1053(4) 0.038(2) Uani 1 1 d . . .
H27 H 0.4233 0.6038 0.0846 0.045 Uiso 1 1 calc R . .
C28 C 0.2695(7) 0.4615(7) 0.0763(4) 0.042(2) Uani 1 1 d . . .
H28 H 0.2386 0.4609 0.0359 0.051 Uiso 1 1 calc R . .
C29 C 0.2021(7) 0.3735(7) 0.1054(4) 0.037(2) Uani 1 1 d . . .
H29 H 0.1270 0.3148 0.0842 0.045 Uiso 1 1 calc R . .
C30 C 0.2433(7) 0.3721(7) 0.1630(4) 0.039(2) Uani 1 1 d . . .
H30 H 0.1987 0.3122 0.1822 0.047 Uiso 1 1 calc R . .
C31 C 0.3566(6) 0.4637(6) 0.1947(4) 0.0288(19) Uani 1 1 d . . .
C32 C 0.4971(6) 0.5490(6) 0.2809(3) 0.0255(18) Uani 1 1 d . . .
C33 C 0.5441(6) 0.5485(6) 0.3428(3) 0.0230(17) Uani 1 1 d . . .
C34 C 0.4869(6) 0.4599(6) 0.3721(4) 0.0295(19) Uani 1 1 d . . .
H34 H 0.4122 0.3987 0.3523 0.035 Uiso 1 1 calc R . .
C35 C 0.5365(6) 0.4596(6) 0.4287(4) 0.0308(19) Uani 1 1 d . . .
H35 H 0.4965 0.3991 0.4486 0.037 Uiso 1 1 calc R . .
C36 C 0.6461(6) 0.5485(6) 0.4570(4) 0.0307(19) Uani 1 1 d . . .
H36 H 0.6829 0.5475 0.4958 0.037 Uiso 1 1 calc R . .
C37 C 0.6521(6) 0.6399(6) 0.3737(3) 0.0208(17) Uani 1 1 d . . .
C38 C 0.7141(6) 0.7367(6) 0.3461(3) 0.0205(17) Uani 1 1 d . . .
C39 C 0.8439(7) 0.8343(6) 0.4445(3) 0.035(2) Uani 1 1 d D . .
H39A H 0.9270 0.8922 0.4607 0.042 Uiso 1 1 calc R . .
H39B H 0.7960 0.8553 0.4640 0.042 Uiso 1 1 calc R . .
C40 C 0.8251(6) 0.7247(6) 0.4577(4) 0.035(2) Uani 1 1 d D . .
H40A H 0.8426 0.7275 0.5014 0.041 Uiso 1 1 calc R . .
H40B H 0.8783 0.7067 0.4414 0.041 Uiso 1 1 calc R . .
C41 C 1.1458(8) 0.5580(7) 0.1865(5) 0.049(3) Uani 1 1 d . . .
H41 H 1.2238 0.6151 0.2046 0.059 Uiso 1 1 calc R . .
C42 C 1.0949(8) 0.5567(7) 0.1283(5) 0.051(3) Uani 1 1 d . . .
H42 H 1.1382 0.6114 0.1062 0.061 Uiso 1 1 calc R . .
C43 C 0.9808(7) 0.4747(7) 0.1033(4) 0.038(2) Uani 1 1 d . . .
H43 H 0.9448 0.4735 0.0637 0.046 Uiso 1 1 calc R . .
C44 C 0.9181(6) 0.3937(6) 0.1354(4) 0.0285(19) Uani 1 1 d . . .
C45 C 0.7952(7) 0.3081(6) 0.1097(3) 0.0271(18) Uani 1 1 d . . .
C46 C 0.6356(7) 0.2230(7) 0.0317(4) 0.032(2) Uani 1 1 d . . .
C47 C 0.5815(8) 0.2069(7) -0.0294(4) 0.040(2) Uani 1 1 d . . .
H47 H 0.6252 0.2514 -0.0552 0.048 Uiso 1 1 calc R . .
C48 C 0.4671(8) 0.1279(8) -0.0511(4) 0.048(3) Uani 1 1 d . . .
H48 H 0.4312 0.1182 -0.0920 0.057 Uiso 1 1 calc R . .
C49 C 0.4010(8) 0.0601(8) -0.0134(4) 0.053(3) Uani 1 1 d . . .
H49 H 0.3208 0.0066 -0.0295 0.063 Uiso 1 1 calc R . .
C50 C 0.4494(7) 0.0695(7) 0.0452(4) 0.037(2) Uani 1 1 d . . .
H50 H 0.4042 0.0223 0.0697 0.044 Uiso 1 1 calc R . .
C51 C 0.5686(6) 0.1514(6) 0.0689(3) 0.0258(18) Uani 1 1 d . . .
C52 C 0.7307(6) 0.2360(6) 0.1464(3) 0.0252(18) Uani 1 1 d . . .
C53 C 0.7892(6) 0.2383(6) 0.2066(3) 0.0242(18) Uani 1 1 d . . .
C54 C 0.7285(7) 0.1637(7) 0.2421(3) 0.0285(19) Uani 1 1 d . . .
H54 H 0.6480 0.1100 0.2275 0.034 Uiso 1 1 calc R . .
C55 C 0.7867(7) 0.1687(7) 0.2986(4) 0.036(2) Uani 1 1 d . . .
H55 H 0.7457 0.1203 0.3239 0.043 Uiso 1 1 calc R . .
C56 C 0.9035(8) 0.2436(7) 0.3181(4) 0.040(2) Uani 1 1 d . . .
H56 H 0.9436 0.2467 0.3571 0.048 Uiso 1 1 calc R . .
C57 C 0.9070(6) 0.3149(6) 0.2280(3) 0.0291(19) Uani 1 1 d . . .
C58 C 0.9701(6) 0.3955(6) 0.1919(4) 0.0295(19) Uani 1 1 d . . .
C59 C 1.1357(7) 0.4923(7) 0.2791(4) 0.053(3) Uani 1 1 d D . .
H59A H 1.1120 0.5355 0.3031 0.063 Uiso 1 1 calc R . .
H59B H 1.2219 0.5346 0.2867 0.063 Uiso 1 1 calc R . .
C60 C 1.0972(7) 0.3821(7) 0.2975(4) 0.056(3) Uani 1 1 d D . .
H60A H 1.1293 0.3922 0.3409 0.067 Uiso 1 1 calc R . .
H60B H 1.1271 0.3414 0.2762 0.067 Uiso 1 1 calc R . .
N1 N 0.2531(5) 0.9288(5) 0.3217(3) 0.0341(17) Uani 1 1 d D . .
N2 N 0.2538(6) 1.0882(6) 0.1444(3) 0.0334(16) Uani 1 1 d . . .
N3 N 0.4801(6) 1.2710(5) 0.1985(3) 0.0330(16) Uani 1 1 d . . .
N4 N 0.4798(5) 1.1078(5) 0.3737(3) 0.0310(16) Uani 1 1 d D . .
N5 N 0.8116(5) 0.8292(5) 0.3793(3) 0.0262(15) Uani 1 1 d . . .
N6 N 0.5299(5) 0.6383(5) 0.1939(3) 0.0279(15) Uani 1 1 d . . .
N7 N 0.3947(5) 0.4631(5) 0.2533(3) 0.0289(16) Uani 1 1 d . . .
N8 N 0.6997(5) 0.6349(5) 0.4302(3) 0.0249(15) Uani 1 1 d . . .
N9 N 1.0855(5) 0.4794(6) 0.2171(3) 0.0396(18) Uani 1 1 d . . .
N10 N 0.7487(6) 0.3013(5) 0.0531(3) 0.0344(17) Uani 1 1 d . . .
N11 N 0.6188(5) 0.1598(5) 0.1268(3) 0.0272(15) Uani 1 1 d . . .
N12 N 0.9621(6) 0.3126(6) 0.2830(3) 0.0378(18) Uani 1 1 d . . .
O1S O 0.9842(7) 0.3326(7) -0.0104(4) 0.079(2) Uiso 1 1 d . . .
O5S O 0.1466(8) 0.5004(8) 0.5272(4) 0.099(3) Uiso 1 1 d . . .
O6S O 0.1134(8) 0.4141(8) 0.4398(4) 0.101(3) Uiso 1 1 d . . .
N1S N 0.9360(11) 0.2335(10) -0.0334(4) 0.097(3) Uani 1 1 d . . .
N2S N 0.7983(13) 0.6197(10) 0.1073(5) 0.129(6) Uani 1 1 d . . .
N3S N 0.1111(13) 0.4825(11) 0.4730(5) 0.133(5) Uani 1 1 d . . .
O3S O 0.7270(11) 0.5511(11) 0.0724(6) 0.143(4) Uiso 1 1 d . . .
C2S C 0.7591(11) 0.6917(11) 0.1374(5) 0.088(4) Uani 1 1 d . . .
H2S1 H 0.8198 0.7707 0.1435 0.131 Uiso 1 1 calc R . .
H2S2 H 0.7457 0.6699 0.1761 0.131 Uiso 1 1 calc R . .
H2S3 H 0.6866 0.6806 0.1121 0.131 Uiso 1 1 calc R . .
O2S O 0.8282(13) 0.1874(12) -0.0618(7) 0.178(5) Uiso 1 1 d . . .
O4S O 0.9044(13) 0.6766(13) 0.1142(6) 0.173(5) Uiso 1 1 d . . .
C3S C 0.0864(14) 0.5672(17) 0.4426(9) 0.171(9) Uani 1 1 d . . .
H3S1 H 0.1348 0.5952 0.4138 0.257 Uiso 1 1 calc R . .
H3S2 H 0.1051 0.6299 0.4728 0.257 Uiso 1 1 calc R . .
H3S3 H 0.0038 0.5303 0.4217 0.257 Uiso 1 1 calc R . .
C1S C 1.0099(15) 0.1976(15) -0.0374(8) 0.147(7) Uiso 1 1 d . . .
H1S1 H 0.9670 0.1156 -0.0463 0.220 Uiso 1 1 calc R . .
H1S2 H 1.0685 0.2232 0.0005 0.220 Uiso 1 1 calc R . .
H1S3 H 1.0486 0.2276 -0.0694 0.220 Uiso 1 1 calc R . .
F1 F 0.9792(5) 0.1516(5) 0.2002(3) 0.080(2) Uani 1 1 d . . .
F2 F 0.7970(5) 0.0141(5) 0.1618(3) 0.0766(18) Uani 1 1 d . . .
F3 F 0.8845(5) 0.1410(5) 0.1077(2) 0.0645(16) Uani 1 1 d . . .
F4 F 0.8527(5) -0.0316(5) 0.0839(2) 0.0728(18) Uani 1 1 d . . .
F5 F 1.0347(4) 0.1085(5) 0.1221(3) 0.0772(19) Uani 1 1 d . . .
F6 F 0.9450(5) -0.0224(5) 0.1761(2) 0.0629(16) Uani 1 1 d . . .
F7 F 0.1448(4) 0.1306(4) 0.4266(2) 0.0453(13) Uani 1 1 d . . .
F8 F 0.3112(4) 0.1853(4) 0.3949(2) 0.0487(13) Uani 1 1 d . . .
F9 F 0.2408(4) 0.3024(4) 0.4004(2) 0.0427(12) Uani 1 1 d . . .
F10 F 0.2328(4) 0.2204(4) 0.3111(2) 0.0585(15) Uani 1 1 d . . .
F11 F 0.0658(4) 0.1660(4) 0.3425(2) 0.0512(14) Uani 1 1 d . . .
F12 F 0.1375(4) 0.0502(4) 0.3386(2) 0.0450(13) Uani 1 1 d . . .
F13 F 0.4936(4) 0.9451(4) 0.2787(2) 0.0610(16) Uani 1 1 d . . .
F14 F 0.3052(4) 0.8145(4) 0.2347(2) 0.0505(14) Uani 1 1 d . . .
F15 F 0.4159(4) 0.9451(4) 0.1848(3) 0.0586(15) Uani 1 1 d . . .
F16 F 0.3634(4) 0.7634(4) 0.1590(2) 0.0505(14) Uani 1 1 d . . .
F17 F 0.5516(4) 0.8927(4) 0.2028(2) 0.0535(14) Uani 1 1 d . . .
F18 F 0.4395(5) 0.7618(4) 0.2529(2) 0.0584(15) Uani 1 1 d . . .
F19 F 0.9856(5) 0.6132(9) 0.3401(4) 0.066(3) Uiso 0.534(5) 1 d PDU B 1
F19' F 0.9546(8) 0.6505(8) 0.3523(3) 0.055(2) Uiso 0.466(5) 1 d PDU B 2
F20 F 0.8090(9) 0.5517(8) 0.3531(3) 0.052(3) Uiso 0.534(5) 1 d PDU B 2
F20' F 0.7517(7) 0.5329(9) 0.3239(5) 0.046(2) Uiso 0.466(5) 1 d PDU B 1
F21 F 0.8867(8) 0.6891(4) 0.3022(5) 0.045(2) Uiso 0.534(5) 1 d PDU B 1
F21' F 0.8521(8) 0.6628(6) 0.2675(4) 0.035(2) Uiso 0.466(5) 1 d PDU B 2
F22 F 0.9633(6) 0.5862(6) 0.2628(4) 0.028(2) Uiso 0.534(5) 1 d PDU B 1
F22' F 0.9116(11) 0.5774(11) 0.2370(4) 0.067(3) Uiso 0.466(5) 1 d PDU B 2
F23 F 0.8719(8) 0.4610(6) 0.3179(4) 0.036(2) Uiso 0.534(5) 1 d PDU B 1
F23' F 0.8302(10) 0.4356(5) 0.2933(6) 0.052(3) Uiso 0.466(5) 1 d PDU B 2
F24 F 0.7292(5) 0.5227(9) 0.2608(4) 0.069(3) Uiso 0.534(5) 1 d PDU B 2
F24' F 0.7698(7) 0.4745(7) 0.2367(3) 0.050(3) Uiso 0.466(5) 1 d PDU B 1
F25 F 0.7137(5) 0.1150(5) 0.4956(2) 0.0701(18) Uani 1 1 d . B .
F26 F 0.8349(6) 0.2225(5) 0.4427(3) 0.0756(18) Uani 1 1 d . B .
F27 F 0.7400(5) 0.0400(5) 0.4146(2) 0.086(2) Uani 1 1 d . B .
F28 F 0.9296(6) 0.1246(7) 0.4545(3) 0.109(3) Uani 1 1 d . B .
F29 F 0.8278(10) 0.0316(9) 0.5110(5) 0.054(3) Uiso 0.534(5) 1 d PU B 1
F29' F 0.7686(11) -0.0026(10) 0.5003(5) 0.051(3) Uiso 0.466(5) 1 d PU B 2
F30 F 0.9038(5) 0.2009(6) 0.5350(3) 0.093(2) Uani 1 1 d . B .
F31 F 0.4657(6) 0.8214(5) 0.4615(3) 0.082(2) Uani 1 1 d . B .
F32 F 0.3261(8) 0.7271(8) 0.3914(4) 0.043(2) Uiso 0.534(5) 1 d PU B 1
F32' F 0.2671(12) 0.6743(12) 0.3953(6) 0.068(3) Uiso 0.466(5) 1 d PU B 2
F33 F 0.5018(9) 0.7609(8) 0.3808(4) 0.045(2) Uiso 0.534(5) 1 d PU B 1
F33' F 0.4336(12) 0.7097(12) 0.3710(6) 0.068(3) Uiso 0.466(5) 1 d PU B 2
F34 F 0.3337(10) 0.5520(10) 0.4024(5) 0.066(3) Uiso 0.534(5) 1 d PU B 2
F34' F 0.3687(10) 0.5908(10) 0.3861(5) 0.048(3) Uiso 0.466(5) 1 d PU B 1
F35 F 0.5169(5) 0.6867(4) 0.4616(2) 0.0565(14) Uani 1 1 d . B .
F36 F 0.3459(5) 0.6526(4) 0.4800(3) 0.0643(16) Uani 1 1 d . B .

loop_
_atom_site_aniso_label
_atom_site_aniso_U_11
_atom_site_aniso_U_22
_atom_site_aniso_U_33
_atom_site_aniso_U_23
_atom_site_aniso_U_13
_atom_site_aniso_U_12
P1 0.0288(11) 0.0287(12) 0.0352(13) 0.0055(10) 0.0068(10) 0.0147(10)
P2 0.0291(11) 0.0208(12) 0.0315(13) 0.0062(9) 0.0104(9) 0.0102(9)
P3 0.0457(13) 0.0279(13) 0.0536(16) 0.0116(11) 0.0289(12) 0.0205(11)
P4 0.0310(12) 0.0206(12) 0.0657(17) 0.0072(11) 0.0212(11) 0.0101(10)
P5 0.0524(15) 0.0510(16) 0.0372(15) 0.0126(12) 0.0164(12) 0.0333(13)
P6 0.122(3) 0.081(2) 0.0370(16) 0.0125(16) 0.0091(16) 0.084(2)
C1 0.044(6) 0.029(5) 0.068(7) 0.017(5) 0.036(5) 0.010(5)
C2 0.033(5) 0.038(6) 0.071(8) 0.014(6) 0.015(5) 0.002(4)
C3 0.033(5) 0.040(6) 0.052(6) 0.001(5) 0.000(4) 0.019(4)
C4 0.028(4) 0.028(5) 0.035(5) 0.006(4) 0.012(4) 0.015(4)
C5 0.033(4) 0.027(5) 0.033(5) 0.006(4) 0.008(4) 0.019(4)
C6 0.053(5) 0.030(5) 0.039(6) 0.007(4) 0.011(4) 0.031(5)
C7 0.081(7) 0.055(7) 0.031(5) 0.018(5) 0.010(5) 0.054(6)
C8 0.117(10) 0.064(8) 0.037(6) 0.017(6) 0.018(7) 0.071(8)
C9 0.128(10) 0.067(8) 0.044(7) 0.044(6) 0.054(7) 0.076(8)
C10 0.094(8) 0.039(6) 0.046(7) 0.023(5) 0.032(6) 0.046(6)
C11 0.068(6) 0.029(5) 0.033(5) 0.012(4) 0.028(5) 0.034(5)
C12 0.030(4) 0.020(4) 0.025(5) 0.012(4) 0.015(4) 0.013(4)
C13 0.033(4) 0.026(5) 0.026(5) 0.007(4) 0.014(4) 0.014(4)
C14 0.030(4) 0.021(5) 0.036(5) 0.007(4) 0.006(4) 0.009(4)
C15 0.038(5) 0.036(6) 0.041(6) -0.003(5) -0.001(4) 0.015(4)
C16 0.042(5) 0.046(6) 0.026(5) -0.001(4) -0.001(4) 0.032(5)
C17 0.028(4) 0.026(5) 0.028(5) 0.008(4) 0.013(4) 0.015(4)
C18 0.030(4) 0.021(4) 0.032(5) 0.005(4) 0.014(4) 0.014(4)
C21 0.029(4) 0.026(5) 0.044(6) 0.000(4) 0.011(4) 0.010(4)
C22 0.033(4) 0.022(5) 0.028(5) 0.007(4) 0.005(4) 0.009(4)
C23 0.035(4) 0.023(5) 0.021(4) 0.007(4) 0.007(4) 0.013(4)
C24 0.021(4) 0.019(4) 0.030(5) 0.002(4) 0.007(3) 0.010(3)
C25 0.025(4) 0.018(4) 0.033(5) 0.002(4) 0.003(4) 0.015(4)
C26 0.027(4) 0.021(4) 0.024(5) -0.003(4) -0.007(4) 0.015(4)
C27 0.051(5) 0.031(5) 0.035(5) 0.004(4) 0.008(4) 0.024(4)
C28 0.048(5) 0.042(6) 0.036(5) -0.005(5) -0.009(4) 0.028(5)
C29 0.033(5) 0.028(5) 0.038(6) -0.012(4) -0.005(4) 0.012(4)
C30 0.032(5) 0.030(5) 0.050(6) -0.010(4) 0.002(4) 0.015(4)
C31 0.030(4) 0.024(5) 0.032(5) -0.001(4) -0.001(4) 0.017(4)
C32 0.023(4) 0.018(4) 0.034(5) 0.005(4) 0.002(4) 0.010(4)
C33 0.019(4) 0.019(4) 0.032(5) 0.007(4) 0.010(3) 0.010(3)
C34 0.024(4) 0.024(5) 0.038(5) 0.006(4) 0.004(4) 0.012(4)
C35 0.034(5) 0.023(5) 0.041(5) 0.022(4) 0.016(4) 0.015(4)
C36 0.040(5) 0.028(5) 0.032(5) 0.011(4) 0.010(4) 0.022(4)
C37 0.023(4) 0.015(4) 0.027(5) 0.003(3) 0.006(3) 0.012(3)
C38 0.018(4) 0.017(4) 0.024(5) 0.003(3) 0.006(3) 0.007(3)
C39 0.044(5) 0.028(5) 0.028(5) 0.008(4) 0.007(4) 0.015(4)
C40 0.023(4) 0.034(5) 0.036(5) 0.000(4) -0.002(4) 0.011(4)
C41 0.032(5) 0.026(5) 0.077(8) 0.000(5) 0.014(5) 0.007(4)
C42 0.047(6) 0.027(5) 0.090(8) 0.021(5) 0.030(6) 0.022(5)
C43 0.035(5) 0.033(5) 0.054(6) 0.015(5) 0.014(4) 0.021(4)
C44 0.028(4) 0.022(5) 0.037(5) 0.009(4) 0.011(4) 0.012(4)
C45 0.043(5) 0.024(4) 0.026(5) 0.009(4) 0.011(4) 0.024(4)
C46 0.044(5) 0.032(5) 0.034(5) 0.007(4) 0.007(4) 0.030(4)
C47 0.059(6) 0.050(6) 0.025(5) 0.007(4) 0.009(4) 0.037(5)
C48 0.051(6) 0.072(7) 0.032(5) 0.003(5) -0.004(5) 0.044(6)
C49 0.053(6) 0.060(7) 0.053(7) -0.018(6) -0.012(5) 0.045(6)
C50 0.036(5) 0.035(5) 0.039(6) -0.001(4) 0.003(4) 0.021(4)
C51 0.035(4) 0.026(5) 0.025(5) 0.003(4) 0.002(4) 0.024(4)
C52 0.024(4) 0.023(4) 0.029(5) 0.001(4) 0.009(4) 0.012(4)
C53 0.027(4) 0.026(4) 0.020(4) 0.000(4) 0.007(3) 0.014(4)
C54 0.030(4) 0.036(5) 0.026(5) 0.009(4) 0.009(4) 0.021(4)
C55 0.039(5) 0.042(5) 0.033(5) 0.012(4) 0.016(4) 0.024(4)
C56 0.065(6) 0.039(6) 0.028(5) 0.011(4) 0.010(5) 0.036(5)
C57 0.036(5) 0.027(5) 0.029(5) -0.001(4) 0.003(4) 0.022(4)
C58 0.023(4) 0.020(4) 0.046(6) 0.003(4) 0.008(4) 0.012(4)
C59 0.032(5) 0.053(7) 0.054(7) -0.004(5) 0.000(5) 0.011(5)
C60 0.048(6) 0.052(7) 0.062(7) -0.006(5) -0.018(5) 0.033(5)
N1 0.035(4) 0.026(4) 0.040(4) 0.014(3) 0.024(3) 0.009(3)
N2 0.049(4) 0.029(4) 0.027(4) 0.006(3) 0.004(3) 0.025(4)
N3 0.043(4) 0.026(4) 0.035(4) 0.009(3) 0.017(3) 0.018(3)
N4 0.032(4) 0.031(4) 0.031(4) 0.010(3) 0.006(3) 0.016(3)
N5 0.029(3) 0.015(4) 0.029(4) 0.004(3) 0.007(3) 0.008(3)
N6 0.041(4) 0.023(4) 0.028(4) 0.008(3) 0.009(3) 0.022(3)
N7 0.024(3) 0.019(4) 0.041(4) 0.006(3) 0.004(3) 0.011(3)
N8 0.030(3) 0.019(4) 0.026(4) 0.005(3) 0.007(3) 0.012(3)
N9 0.027(4) 0.033(4) 0.048(5) -0.006(4) 0.000(4) 0.011(3)
N10 0.047(4) 0.034(4) 0.035(4) 0.010(3) 0.013(4) 0.029(4)
N11 0.029(4) 0.025(4) 0.032(4) 0.005(3) 0.008(3) 0.017(3)
N12 0.046(4) 0.029(4) 0.038(5) 0.002(4) -0.005(4) 0.024(4)
N1S 0.124(9) 0.092(8) 0.058(7) -0.015(6) -0.018(6) 0.059(7)
N2S 0.143(11) 0.100(9) 0.059(7) -0.016(7) 0.055(8) -0.011(8)
N3S 0.221(15) 0.148(12) 0.053(7) -0.040(7) -0.029(8) 0.136(11)
C2S 0.109(10) 0.115(11) 0.056(8) 0.001(7) 0.018(7) 0.072(9)
C3S 0.119(13) 0.22(2) 0.20(2) 0.110(17) 0.014(13) 0.101(14)
F1 0.087(4) 0.084(4) 0.066(4) -0.029(3) -0.027(3) 0.060(4)
F2 0.051(3) 0.082(4) 0.108(5) 0.034(4) 0.043(3) 0.032(3)
F3 0.087(4) 0.069(4) 0.072(4) 0.033(3) 0.031(3) 0.059(3)
F4 0.084(4) 0.072(4) 0.055(4) -0.016(3) -0.013(3) 0.046(3)
F5 0.045(3) 0.065(4) 0.134(6) 0.029(4) 0.042(4) 0.029(3)
F6 0.100(4) 0.069(4) 0.053(3) 0.020(3) 0.019(3) 0.066(4)
F7 0.055(3) 0.040(3) 0.037(3) 0.012(2) 0.019(2) 0.018(2)
F8 0.033(3) 0.039(3) 0.071(4) 0.008(3) 0.007(2) 0.018(2)
F9 0.042(3) 0.022(3) 0.060(3) 0.003(2) 0.012(2) 0.013(2)
F10 0.057(3) 0.048(3) 0.040(3) 0.012(3) 0.019(3) 0.001(3)
F11 0.034(3) 0.032(3) 0.075(4) 0.017(3) 0.001(2) 0.009(2)
F12 0.039(3) 0.028(3) 0.060(3) -0.001(2) 0.023(2) 0.008(2)
F13 0.055(3) 0.046(3) 0.076(4) -0.011(3) 0.025(3) 0.021(3)
F14 0.050(3) 0.034(3) 0.080(4) 0.016(3) 0.042(3) 0.021(2)
F15 0.064(3) 0.039(3) 0.094(4) 0.037(3) 0.047(3) 0.031(3)
F16 0.056(3) 0.038(3) 0.051(3) 0.008(3) 0.028(3) 0.014(2)
F17 0.042(3) 0.039(3) 0.080(4) 0.005(3) 0.033(3) 0.015(2)
F18 0.090(4) 0.059(4) 0.063(4) 0.030(3) 0.042(3) 0.056(3)
F25 0.064(4) 0.125(5) 0.056(4) 0.049(4) 0.032(3) 0.064(4)
F26 0.108(5) 0.063(4) 0.070(4) 0.030(3) 0.048(4) 0.043(4)
F27 0.092(4) 0.086(5) 0.033(3) 0.000(3) 0.014(3) 0.011(4)
F28 0.090(5) 0.203(8) 0.080(5) 0.020(5) 0.034(4) 0.104(5)
F30 0.065(4) 0.128(6) 0.047(4) -0.015(4) 0.001(3) 0.026(4)
F31 0.150(6) 0.053(4) 0.083(5) 0.029(3) 0.054(4) 0.071(4)
F35 0.082(4) 0.053(3) 0.050(3) 0.022(3) 0.014(3) 0.044(3)
F36 0.070(4) 0.048(3) 0.080(4) 0.012(3) 0.008(3) 0.037(3)

loop_
_atom_type_symbol
_atom_type_description
_atom_type_scat_dispersion_real
_atom_type_scat_dispersion_imag
_atom_type_scat_source
C C 0.0033 0.0016 'International Tables Vol C Tables 4.2.6.8 and 6.1.1.4'
H H 0.0000 0.0000 'International Tables Vol C Tables 4.2.6.8 and 6.1.1.4'
N N 0.0061 0.0033 'International Tables Vol C Tables 4.2.6.8 and 6.1.1.4'
F F 0.0171 0.0103 'International Tables Vol C Tables 4.2.6.8 and 6.1.1.4'
P P 0.1023 0.0942 'International Tables Vol C Tables 4.2.6.8 and 6.1.1.4'
O O 0.0106 0.0060 'International Tables Vol C Tables 4.2.6.8 and 6.1.1.4'

loop_
_geom_angle_atom_site_label_1
_geom_angle_atom_site_label_2
_geom_angle_atom_site_label_3
_geom_angle
F4 P1 F5 90.4(3)
F4 P1 F6 90.3(3)
F5 P1 F6 90.3(3)
F4 P1 F1 179.6(3)
F5 P1 F1 89.9(3)
F6 P1 F1 90.0(3)
F4 P1 F2 90.8(3)
F5 P1 F2 178.1(3)
F6 P1 F2 91.2(3)
F1 P1 F2 88.9(3)
F4 P1 F3 89.8(3)
F5 P1 F3 90.8(3)
F6 P1 F3 178.9(3)
F1 P1 F3 89.9(3)
F2 P1 F3 87.7(3)
F8 P2 F12 90.0(3)
F8 P2 F9 90.1(3)
F12 P2 F9 179.4(3)
F8 P2 F7 91.2(3)
F12 P2 F7 88.6(3)
F9 P2 F7 90.9(3)
F8 P2 F10 89.0(3)
F12 P2 F10 90.6(3)
F9 P2 F10 89.9(3)
F7 P2 F10 179.1(3)
F8 P2 F11 179.2(3)
F12 P2 F11 89.3(3)
F9 P2 F11 90.7(3)
F7 P2 F11 89.1(3)
F10 P2 F11 90.7(3)
F15 P3 F18 178.5(3)
F15 P3 F17 90.5(3)
F18 P3 F17 91.0(3)
F15 P3 F16 90.7(3)
F18 P3 F16 89.0(3)
F17 P3 F16 90.5(3)
F15 P3 F13 89.0(3)
F18 P3 F13 91.4(3)
F17 P3 F13 90.4(3)
F16 P3 F13 179.1(3)
F15 P3 F14 89.6(3)
F18 P3 F14 89.0(3)
F17 P3 F14 179.6(3)
F16 P3 F14 89.2(3)
F13 P3 F14 90.0(3)
F22' P4 F23' 94.5(6)
F22' P4 F24 96.5(7)
F23' P4 F24 91.3(6)
F22' P4 F24' 66.2(6)
F23' P4 F24' 63.2(6)
F24 P4 F24' 44.8(5)
F22' P4 F23 103.3(6)
F23' P4 F23 23.7(5)
F24 P4 F23 111.8(5)
F24' P4 F23 86.8(5)
F22' P4 F22 28.5(5)
F23' P4 F22 89.7(5)
F24 P4 F22 124.7(5)
F24' P4 F22 88.6(5)
F23 P4 F22 87.8(4)
F22' P4 F20' 149.2(7)
F23' P4 F20' 88.5(6)
F24 P4 F20' 52.7(5)
F24' P4 F20' 88.3(6)
F23 P4 F20' 91.7(5)
F22 P4 F20' 176.9(5)
F22' P4 F19' 112.0(7)
F23' P4 F19' 116.4(7)
F24 P4 F19' 137.1(6)
F24' P4 F19' 178.0(6)
F23 P4 F19' 92.7(6)
F22 P4 F19' 89.4(5)
F20' P4 F19' 93.7(6)
F22' P4 F19 93.7(7)
F23' P4 F19 94.1(6)
F24 P4 F19 168.1(6)
F24' P4 F19 146.7(6)
F23 P4 F19 71.7(5)
F22 P4 F19 66.0(5)
F20' P4 F19 116.7(6)
F19' P4 F19 31.5(4)
F22' P4 F21' 72.4(6)
F23' P4 F21' 154.3(6)
F24 P4 F21' 69.0(5)
F24' P4 F21' 91.1(6)
F23 P4 F21' 175.7(5)
F22 P4 F21' 88.4(4)
F20' P4 F21' 92.1(5)
F19' P4 F21' 89.3(6)
F19 P4 F21' 108.5(5)
F22' P4 F21 90.9(6)
F23' P4 F21 174.5(6)
F24 P4 F21 88.6(5)
F24' P4 F21 119.9(6)
F23 P4 F21 153.2(5)
F22 P4 F21 94.8(4)
F20' P4 F21 87.1(5)
F19' P4 F21 60.7(5)
F19 P4 F21 85.0(5)
F21' P4 F21 29.4(4)
F22' P4 F20 177.9(6)
F23' P4 F20 87.6(6)
F24 P4 F20 83.3(5)
F24' P4 F20 114.7(5)
F23 P4 F20 78.7(5)
F22 P4 F20 151.9(5)
F20' P4 F20 30.6(4)
F19' P4 F20 67.0(5)
F19 P4 F20 86.3(6)
F21' P4 F20 105.6(5)
F21 P4 F20 87.0(5)
F29 P5 F30 82.0(5)
F29 P5 F27 98.1(5)
F30 P5 F27 179.7(4)
F29 P5 F25 95.7(5)
F30 P5 F25 89.3(3)
F27 P5 F25 91.0(4)
F29 P5 F26 172.1(5)
F30 P5 F26 92.1(4)
F27 P5 F26 87.8(4)
F25 P5 F26 89.4(3)
F29 P5 F28 83.7(5)
F30 P5 F28 91.3(4)
F27 P5 F28 88.4(4)
F25 P5 F28 179.1(4)
F26 P5 F28 91.2(4)
F29 P5 F29' 24.0(5)
F30 P5 F29' 99.2(5)
F27 P5 F29' 81.0(5)
F25 P5 F29' 79.4(5)
F26 P5 F29' 163.9(5)
F28 P5 F29' 99.9(5)
F33' P6 F34' 63.9(7)
F33' P6 F32 71.5(6)
F34' P6 F32 94.2(6)
F33' P6 F35 101.5(6)
F34' P6 F35 89.5(5)
F32 P6 F35 169.4(5)
F33' P6 F31 104.9(6)
F34' P6 F31 168.8(6)
F32 P6 F31 81.7(4)
F35 P6 F31 92.9(4)
F33' P6 F36 161.1(7)
F34' P6 F36 101.9(6)
F32 P6 F36 98.6(4)
F35 P6 F36 90.3(3)
F31 P6 F36 89.0(3)
F33' P6 F33 27.9(6)
F34' P6 F33 84.9(6)
F32 P6 F33 86.7(5)
F35 P6 F33 83.8(4)
F31 P6 F33 84.5(4)
F36 P6 F33 171.0(4)
F33' P6 F34 86.7(7)
F34' P6 F34 23.2(5)
F32 P6 F34 98.5(6)
F35 P6 F34 88.8(4)
F31 P6 F34 167.6(5)
F36 P6 F34 78.7(5)
F33 P6 F34 107.8(5)
F33' P6 F32' 87.2(7)
F34' P6 F32' 82.7(6)
F32 P6 F32' 26.0(5)
F35 P6 F32' 164.5(6)
F31 P6 F32' 97.4(5)
F36 P6 F32' 78.3(5)
F33 P6 F32' 108.7(6)
F34 P6 F32' 78.8(6)
N1 C1 C2 120.9(9)
C3 C2 C1 120.2(8)
C2 C3 C4 120.2(9)
C18 C4 C3 117.4(8)
C18 C4 C5 120.2(7)
C3 C4 C5 122.4(8)
N2 C5 C12 122.5(8)
N2 C5 C4 117.3(7)
C12 C5 C4 120.2(7)
N2 C6 C7 120.5(8)
N2 C6 C11 120.9(8)
C7 C6 C11 118.6(9)
C8 C7 C6 120.2(10)
C7 C8 C9 121.4(10)
C10 C9 C8 121.2(10)
C9 C10 C11 118.8(10)
N3 C11 C10 119.1(8)
N3 C11 C6 121.1(8)
C10 C11 C6 119.8(8)
N3 C12 C5 123.2(7)
N3 C12 C13 117.1(7)
C5 C12 C13 119.7(7)
C17 C13 C14 119.1(7)
C17 C13 C12 119.6(7)
C14 C13 C12 121.2(7)
C15 C14 C13 119.4(8)
C16 C15 C14 119.3(8)
N4 C16 C15 121.4(8)
N4 C17 C13 119.8(7)
N4 C17 C18 120.2(7)
C13 C17 C18 120.0(7)
N1 C18 C4 121.0(7)
N1 C18 C17 118.9(7)
C4 C18 C17 120.1(7)
C20 C19 N1 112.0(15)
C20' C19' N1 106.5(9)
C19 C20 N4 108.3(15)
C19' C20' N4 111.5(9)
N5 C21 C22 121.4(7)
C23 C22 C21 117.9(8)
C22 C23 C24 121.2(7)
C38 C24 C23 118.6(6)
C38 C24 C25 119.2(7)
C23 C24 C25 122.1(7)
N6 C25 C32 123.2(6)
N6 C25 C24 117.5(7)
C32 C25 C24 119.3(7)
N6 C26 C27 119.7(8)
N6 C26 C31 121.1(7)
C27 C26 C31 119.2(7)
C28 C27 C26 120.1(8)
C27 C28 C29 121.2(8)
C30 C29 C28 120.9(7)
C29 C30 C31 118.5(9)
N7 C31 C26 122.3(6)
N7 C31 C30 117.6(8)
C26 C31 C30 120.1(7)
N7 C32 C25 122.1(7)
N7 C32 C33 117.7(7)
C25 C32 C33 120.2(6)
C34 C33 C37 118.5(7)
C34 C33 C32 122.5(7)
C37 C33 C32 119.0(7)
C35 C34 C33 120.8(7)
C34 C35 C36 119.2(8)
N8 C36 C35 120.4(7)
N8 C37 C33 118.5(7)
N8 C37 C38 120.5(6)
C33 C37 C38 121.0(7)
N5 C38 C24 119.6(7)
N5 C38 C37 119.7(6)
C24 C38 C37 120.7(6)
C40 C39 N5 110.2(6)
C39 C40 N8 109.8(6)
N9 C41 C42 120.4(8)
C43 C42 C41 119.0(9)
C42 C43 C44 120.5(9)
C58 C44 C43 119.6(7)
C58 C44 C45 119.5(7)
C43 C44 C45 120.9(7)
N10 C45 C52 122.2(7)
N10 C45 C44 118.8(7)
C52 C45 C44 119.0(7)
N10 C46 C47 120.0(8)
N10 C46 C51 121.4(7)
C47 C46 C51 118.6(8)
C48 C47 C46 120.2(9)
C47 C48 C49 120.6(8)
C50 C49 C48 121.8(9)
C49 C50 C51 118.6(9)
N11 C51 C50 119.3(7)
N11 C51 C46 120.5(7)
C50 C51 C46 120.2(7)
N11 C52 C45 122.2(7)
N11 C52 C53 117.6(7)
C45 C52 C53 120.1(6)
C57 C53 C54 119.8(7)
C57 C53 C52 119.3(7)
C54 C53 C52 120.9(6)
C55 C54 C53 119.2(7)
C56 C55 C54 119.7(8)
N12 C56 C55 120.7(8)
N12 C57 C53 118.8(8)
N12 C57 C58 121.1(7)
C53 C57 C58 120.1(7)
C44 C58 N9 119.5(8)
C44 C58 C57 121.6(7)
N9 C58 C57 118.8(7)
N9 C59 C60 110.5(7)
C59 C60 N12 110.1(7)
C1 N1 C18 120.3(7)
C1 N1 C19' 118.3(8)
C18 N1 C19' 119.7(8)
C1 N1 C19 120.5(11)
C18 N1 C19 116.9(12)
C19' N1 C19 28.6(10)
C5 N2 C6 116.8(7)
C12 N3 C11 115.5(7)
C16 N4 C17 120.8(7)
C16 N4 C20 117.4(10)
C17 N4 C20 120.2(11)
C16 N4 C20' 122.1(8)
C17 N4 C20' 115.5(8)
C20 N4 C20' 25.8(9)
C21 N5 C38 121.2(6)
C21 N5 C39 119.9(6)
C38 N5 C39 118.8(6)
C25 N6 C26 115.4(7)
C32 N7 C31 115.9(7)
C36 N8 C37 122.4(6)
C36 N8 C40 120.2(6)
C37 N8 C40 116.8(6)
C41 N9 C58 121.0(8)
C41 N9 C59 118.3(7)
C58 N9 C59 120.1(8)
C45 N10 C46 116.8(7)
C52 N11 C51 116.9(7)
C56 N12 C57 121.6(7)
C56 N12 C60 122.8(7)
C57 N12 C60 115.1(7)
O1S N1S O2S 116.6(12)
O1S N1S C1S 113.6(13)
O2S N1S C1S 127.6(14)
O3S N2S O4S 134.1(15)
O3S N2S C2S 112.7(15)
O4S N2S C2S 107.4(12)
O6S N3S O5S 124.2(13)
O6S N3S C3S 115.0(13)
O5S N3S C3S 119.3(13)
P4 F19 F22 56.8(3)
P4 F19' F20 56.5(3)
P4 F20 F19' 56.4(3)
P4 F22 F19 57.2(3)

loop_
_geom_bond_atom_site_label_1
_geom_bond_atom_site_label_2
_geom_bond_distance
P1 F4 1.566(5)
P1 F5 1.575(5)
P1 F6 1.578(5)
P1 F1 1.585(6)
P1 F2 1.586(5)
P1 F3 1.590(5)
P2 F8 1.585(5)
P2 F12 1.592(5)
P2 F9 1.595(5)
P2 F7 1.596(5)
P2 F10 1.600(5)
P2 F11 1.601(5)
P3 F15 1.589(5)
P3 F18 1.589(5)
P3 F17 1.590(5)
P3 F16 1.598(5)
P3 F13 1.598(5)
P3 F14 1.613(5)
P4 F22' 1.595(4)
P4 F23' 1.595(4)
P4 F24 1.596(4)
P4 F24' 1.597(4)
P4 F23 1.597(4)
P4 F22 1.597(4)
P4 F20' 1.603(4)
P4 F19' 1.604(4)
P4 F19 1.604(4)
P4 F21' 1.604(4)
P4 F21 1.605(4)
P4 F20 1.606(4)
P5 F29 1.552(11)
P5 F30 1.561(6)
P5 F27 1.580(6)
P5 F25 1.585(5)
P5 F26 1.585(6)
P5 F28 1.587(6)
P5 F29' 1.688(12)
P6 F33' 1.405(13)
P6 F34' 1.506(11)
P6 F32 1.535(9)
P6 F35 1.572(6)
P6 F31 1.579(6)
P6 F36 1.600(6)
P6 F33 1.733(10)
P6 F34 1.764(12)
P6 F32' 1.818(13)
C1 N1 1.334(11)
C1 C2 1.367(13)
C2 C3 1.348(12)
C3 C4 1.411(11)
C4 C18 1.379(10)
C4 C5 1.456(11)
C5 N2 1.334(9)
C5 C12 1.397(10)
C6 N2 1.339(10)
C6 C7 1.415(11)
C6 C11 1.437(12)
C7 C8 1.330(13)
C8 C9 1.427(15)
C9 C10 1.350(13)
C10 C11 1.420(11)
C11 N3 1.377(10)
C12 N3 1.322(9)
C12 C13 1.472(10)
C13 C17 1.386(10)
C13 C14 1.389(10)
C14 C15 1.374(11)
C15 C16 1.369(11)
C16 N4 1.330(10)
C17 N4 1.355(9)
C17 C18 1.473(10)
C18 N1 1.362(9)
C19 C20 1.473(7)
C19 N1 1.494(8)
C19' C20' 1.473(7)
C19' N1 1.493(8)
C20 N4 1.494(8)
C20' N4 1.494(8)
C21 N5 1.339(9)
C21 C22 1.381(11)
C22 C23 1.370(10)
C23 C24 1.390(10)
C24 C38 1.384(10)
C24 C25 1.485(10)
C25 N6 1.332(9)
C25 C32 1.420(10)
C26 N6 1.359(9)
C26 C27 1.391(11)
C26 C31 1.419(10)
C27 C28 1.368(11)
C28 C29 1.417(12)
C29 C30 1.353(11)
C30 C31 1.445(11)
C31 N7 1.362(10)
C32 N7 1.315(9)
C32 C33 1.457(10)
C33 C34 1.390(10)
C33 C37 1.402(10)
C34 C35 1.360(10)
C35 C36 1.385(10)
C36 N8 1.322(9)
C37 N8 1.368(9)
C37 C38 1.453(10)
C38 N5 1.358(9)
C39 C40 1.473(7)
C39 N5 1.480(9)
C40 N8 1.514(9)
C41 N9 1.338(11)
C41 C42 1.390(13)
C42 C43 1.378(12)
C43 C44 1.390(11)
C44 C58 1.360(11)
C44 C45 1.470(11)
C45 N10 1.323(9)
C45 C52 1.413(10)
C46 N10 1.345(10)
C46 C47 1.417(11)
C46 C51 1.433(11)
C47 C48 1.359(12)
C48 C49 1.415(13)
C49 C50 1.364(12)
C50 C51 1.418(11)
C51 N11 1.358(9)
C52 N11 1.322(9)
C52 C53 1.461(10)
C53 C57 1.383(10)
C53 C54 1.392(10)
C54 C55 1.376(10)
C55 C56 1.365(11)
C56 N12 1.338(10)
C57 N12 1.364(10)
C57 C58 1.453(11)
C58 N9 1.398(9)
C59 N9 1.431(11)
C59 C60 1.472(7)
C60 N12 1.550(11)
O1S N1S 1.229(11)
O5S N3S 1.224(12)
O6S N3S 1.200(12)
N1S O2S 1.289(15)
N1S C1S 1.326(18)
N2S O3S 1.106(13)
N2S O4S 1.226(15)
N2S C2S 1.524(16)
N3S C3S 1.540(18)
F19 F22 1.743(13)
F19' F20 1.772(13)

loop_
_geom_torsion_atom_site_label_1
_geom_torsion_atom_site_label_2
_geom_torsion_atom_site_label_3
_geom_torsion_atom_site_label_4
_geom_torsion
N1 C1 C2 C3 0.7(14)
C1 C2 C3 C4 -0.9(14)
C2 C3 C4 C18 -0.1(12)
C2 C3 C4 C5 179.5(8)
C18 C4 C5 N2 175.9(7)
C3 C4 C5 N2 -3.7(11)
C18 C4 C5 C12 -2.1(11)
C3 C4 C5 C12 178.3(7)
N2 C6 C7 C8 -176.8(8)
C11 C6 C7 C8 3.5(12)
C6 C7 C8 C9 -1.2(14)
C7 C8 C9 C10 -1.8(14)
C8 C9 C10 C11 2.3(13)
C9 C10 C11 N3 178.2(7)
C9 C10 C11 C6 0.1(12)
N2 C6 C11 N3 -0.7(11)
C7 C6 C11 N3 179.0(7)
N2 C6 C11 C10 177.4(7)
C7 C6 C11 C10 -3.0(11)
N2 C5 C12 N3 0.6(12)
C4 C5 C12 N3 178.6(7)
N2 C5 C12 C13 -178.2(6)
C4 C5 C12 C13 -0.3(10)
N3 C12 C13 C17 -175.0(6)
C5 C12 C13 C17 4.0(10)
N3 C12 C13 C14 2.6(10)
C5 C12 C13 C14 -178.5(7)
C17 C13 C14 C15 -1.3(11)
C12 C13 C14 C15 -178.9(7)
C13 C14 C15 C16 3.0(12)
C14 C15 C16 N4 -2.6(12)
C14 C13 C17 N4 -0.8(11)
C12 C13 C17 N4 176.8(6)
C14 C13 C17 C18 177.3(7)
C12 C13 C17 C18 -5.1(10)
C3 C4 C18 N1 1.2(11)
C5 C4 C18 N1 -178.4(6)
C3 C4 C18 C17 -179.4(7)
C5 C4 C18 C17 0.9(11)
N4 C17 C18 N1 0.2(10)
C13 C17 C18 N1 -177.9(6)
N4 C17 C18 C4 -179.2(6)
C13 C17 C18 C4 2.7(11)
N1 C19 C20 N4 -54(3)
N1 C19' C20' N4 59.0(18)
N5 C21 C22 C23 1.6(11)
C21 C22 C23 C24 -3.8(11)
C22 C23 C24 C38 2.6(11)
C22 C23 C24 C25 179.3(7)
C38 C24 C25 N6 -177.7(6)
C23 C24 C25 N6 5.7(10)
C38 C24 C25 C32 3.3(10)
C23 C24 C25 C32 -173.4(7)
N6 C26 C27 C28 -178.4(7)
C31 C26 C27 C28 2.6(11)
C26 C27 C28 C29 -2.4(12)
C27 C28 C29 C30 0.3(12)
C28 C29 C30 C31 1.4(11)
N6 C26 C31 N7 1.6(11)
C27 C26 C31 N7 -179.4(7)
N6 C26 C31 C30 -179.8(7)
C27 C26 C31 C30 -0.9(11)
C29 C30 C31 N7 177.4(7)
C29 C30 C31 C26 -1.1(11)
N6 C25 C32 N7 -3.3(11)
C24 C25 C32 N7 175.7(6)
N6 C25 C32 C33 174.1(6)
C24 C25 C32 C33 -6.9(10)
N7 C32 C33 C34 2.3(10)
C25 C32 C33 C34 -175.2(6)
N7 C32 C33 C37 -178.8(6)
C25 C32 C33 C37 3.7(10)
C37 C33 C34 C35 -2.6(11)
C32 C33 C34 C35 176.3(7)
C33 C34 C35 C36 -0.7(11)
C34 C35 C36 N8 2.8(11)
C34 C33 C37 N8 3.9(10)
C32 C33 C37 N8 -175.0(6)
C34 C33 C37 C38 -177.9(6)
C32 C33 C37 C38 3.2(10)
C23 C24 C38 N5 0.9(10)
C25 C24 C38 N5 -175.8(6)
C23 C24 C38 C37 -179.7(6)
C25 C24 C38 C37 3.6(10)
N8 C37 C38 N5 -9.3(10)
C33 C37 C38 N5 172.4(6)
N8 C37 C38 C24 171.3(6)
C33 C37 C38 C24 -6.9(10)
N5 C39 C40 N8 -56.2(8)
N9 C41 C42 C43 1.4(13)
C41 C42 C43 C44 -0.9(12)
C42 C43 C44 C58 -0.1(12)
C42 C43 C44 C45 178.0(7)
C58 C44 C45 N10 -174.3(7)
C43 C44 C45 N10 7.6(11)
C58 C44 C45 C52 5.8(10)
C43 C44 C45 C52 -172.3(7)
N10 C46 C47 C48 -179.9(7)
C51 C46 C47 C48 2.6(11)
C46 C47 C48 C49 -0.7(13)
C47 C48 C49 C50 -1.3(13)
C48 C49 C50 C51 1.3(12)
C49 C50 C51 N11 -178.2(7)
C49 C50 C51 C46 0.6(11)
N10 C46 C51 N11 -1.2(11)
C47 C46 C51 N11 176.3(7)
N10 C46 C51 C50 180.0(7)
C47 C46 C51 C50 -2.5(10)
N10 C45 C52 N11 -2.2(11)
C44 C45 C52 N11 177.7(7)
N10 C45 C52 C53 173.0(7)
C44 C45 C52 C53 -7.1(10)
N11 C52 C53 C57 178.2(6)
C45 C52 C53 C57 2.7(10)
N11 C52 C53 C54 -0.9(10)
C45 C52 C53 C54 -176.4(6)
C57 C53 C54 C55 1.1(11)
C52 C53 C54 C55 -179.8(7)
C53 C54 C55 C56 -2.4(11)
C54 C55 C56 N12 0.3(12)
C54 C53 C57 N12 2.3(10)
C52 C53 C57 N12 -176.8(6)
C54 C53 C57 C58 -177.9(6)
C52 C53 C57 C58 3.0(10)
C43 C44 C58 N9 0.6(11)
C45 C44 C58 N9 -177.6(6)
C43 C44 C58 C57 178.0(7)
C45 C44 C58 C57 -0.2(11)
N12 C57 C58 C44 175.5(7)
C53 C57 C58 C44 -4.3(11)
N12 C57 C58 N9 -7.1(10)
C53 C57 C58 N9 173.1(7)
N9 C59 C60 N12 -56.4(10)
C2 C1 N1 C18 0.4(12)
C2 C1 N1 C19' 165.5(10)
C2 C1 N1 C19 -161.6(15)
C4 C18 N1 C1 -1.4(11)
C17 C18 N1 C1 179.2(7)
C4 C18 N1 C19' -166.3(9)
C17 C18 N1 C19' 14.3(11)
C4 C18 N1 C19 161.3(13)
C17 C18 N1 C19 -18.1(14)
C20' C19' N1 C1 151.3(10)
C20' C19' N1 C18 -43.5(15)
C20' C19' N1 C19 48.8(18)
C20 C19 N1 C1 -150.4(17)
C20 C19 N1 C18 47(3)
C20 C19 N1 C19' -56.3(16)
C12 C5 N2 C6 -0.8(11)
C4 C5 N2 C6 -178.7(6)
C7 C6 N2 C5 -178.9(7)
C11 C6 N2 C5 0.8(11)
C5 C12 N3 C11 -0.5(10)
C13 C12 N3 C11 178.4(6)
C10 C11 N3 C12 -177.6(7)
C6 C11 N3 C12 0.5(10)
C15 C16 N4 C17 0.5(11)
C15 C16 N4 C20 -165.2(14)
C15 C16 N4 C20' 165.5(9)
C13 C17 N4 C16 1.2(11)
C18 C17 N4 C16 -176.8(7)
C13 C17 N4 C20 166.5(13)
C18 C17 N4 C20 -11.5(15)
C13 C17 N4 C20' -164.7(8)
C18 C17 N4 C20' 17.3(11)
C19 C20 N4 C16 -155.6(16)
C19 C20 N4 C17 39(3)
C19 C20 N4 C20' -48.0(15)
C19' C20' N4 C16 145.3(11)
C19' C20' N4 C17 -48.9(15)
C19' C20' N4 C20 58(2)
C22 C21 N5 C38 1.9(11)
C22 C21 N5 C39 -173.1(7)
C24 C38 N5 C21 -3.2(10)
C37 C38 N5 C21 177.4(6)
C24 C38 N5 C39 171.9(6)
C37 C38 N5 C39 -7.5(9)
C40 C39 N5 C21 -143.8(7)
C40 C39 N5 C38 41.0(9)
C32 C25 N6 C26 4.6(10)
C24 C25 N6 C26 -174.5(6)
C27 C26 N6 C25 177.3(6)
C31 C26 N6 C25 -3.7(10)
C25 C32 N7 C31 0.9(10)
C33 C32 N7 C31 -176.6(6)
C26 C31 N7 C32 -0.1(10)
C30 C31 N7 C32 -178.7(6)
C35 C36 N8 C37 -1.4(10)
C35 C36 N8 C40 -172.3(7)
C33 C37 N8 C36 -1.9(10)
C38 C37 N8 C36 179.8(6)
C33 C37 N8 C40 169.2(6)
C38 C37 N8 C40 -9.1(9)
C39 C40 N8 C36 -146.5(7)
C39 C40 N8 C37 42.1(9)
C42 C41 N9 C58 -1.0(12)
C42 C41 N9 C59 -172.0(8)
C44 C58 N9 C41 0.0(11)
C57 C58 N9 C41 -177.5(7)
C44 C58 N9 C59 170.9(7)
C57 C58 N9 C59 -6.6(11)
C60 C59 N9 C41 -149.7(8)
C60 C59 N9 C58 39.2(11)
C52 C45 N10 C46 0.9(10)
C44 C45 N10 C46 -179.0(6)
C47 C46 N10 C45 -176.8(7)
C51 C46 N10 C45 0.7(10)
C45 C52 N11 C51 1.6(10)
C53 C52 N11 C51 -173.7(6)
C50 C51 N11 C52 178.8(6)
C46 C51 N11 C52 0.0(10)
C55 C56 N12 C57 3.3(12)
C55 C56 N12 C60 -167.6(8)
C53 C57 N12 C56 -4.6(11)
C58 C57 N12 C56 175.7(7)
C53 C57 N12 C60 167.0(7)
C58 C57 N12 C60 -12.8(10)
C59 C60 N12 C56 -143.9(8)
C59 C60 N12 C57 44.7(10)
F22' P4 F19 F22 -6.9(7)
F23' P4 F19 F22 87.9(6)
F24 P4 F19 F22 -155(3)
F24' P4 F19 F22 43.6(11)
F23 P4 F19 F22 95.9(5)
F20' P4 F19 F22 178.3(5)
F19' P4 F19 F22 -134.7(13)
F21' P4 F19 F22 -79.5(5)
F21 P4 F19 F22 -97.5(5)
F20 P4 F19 F22 175.3(5)
F22' P4 F19' F20 177.9(7)
F23' P4 F19' F20 -74.9(7)
F24 P4 F19' F20 50.0(9)
F24' P4 F19' F20 -151(17)
F23 P4 F19' F20 -76.6(5)
F22 P4 F19' F20 -164.3(5)
F20' P4 F19' F20 15.3(6)
F19 P4 F19' F20 -123.8(13)
F21' P4 F19' F20 107.3(5)
F21 P4 F19' F20 99.9(6)
F22' P4 F20 F19' -65(18)
F23' P4 F20 F19' 120.0(7)
F24 P4 F20 F19' -148.4(7)
F24' P4 F20 F19' 178.9(7)
F23 P4 F20 F19' 97.8(6)
F22 P4 F20 F19' 35.0(11)
F20' P4 F20 F19' -148.9(12)
F19 P4 F20 F19' 25.8(6)
F21' P4 F20 F19' -82.4(6)
F21 P4 F20 F19' -59.4(6)
F22' P4 F22 F19 165.5(14)
F23' P4 F22 F19 -94.6(7)
F24 P4 F22 F19 174.0(7)
F24' P4 F22 F19 -157.7(6)
F23 P4 F22 F19 -70.9(6)
F20' P4 F22 F19 -151(10)
F19' P4 F22 F19 21.8(6)
F21' P4 F22 F19 111.1(6)
F21 P4 F22 F19 82.4(6)
F20 P4 F22 F19 -10.1(11)
